data_1542282
loop_
_publ_author_name
'Horeglad, P.'
'Cybularczyk, M.'
'Litwi\'nska, A.'
'D\;abrowska, A. M.'
'Dranka, M.'
'\.Zukowska, G. Z.'
'Urba\'nczyk, M.'
'Michalak, M.'

_publ_section_title
;
 Controlling the stereoselectivity of rac-LA polymerization by chiral
 recognition induced the formation of homochiral dimeric metal alkoxides
;
_journal_issue 11
_journal_name_full 'Polym. Chem.'
_journal_page_first 2022
_journal_paper_doi 10.1039/C5PY02005K
_journal_volume 7
_journal_year 2016
_chemical_formula_moiety 'C12 H26 Ga2 O6'
_chemical_formula_sum 'C12 H26 Ga2 O6'
_chemical_formula_weight 405.77
_chemical_properties_physical 'Air-sensitive, Moisture-sensitive, Hygroscopic'
_space_group_crystal_system monoclinic
_space_group_IT_number 14
_space_group_name_Hall '-P 2ybc'
_space_group_name_H-M_alt 'P 1 21/c 1'
_symmetry_cell_setting monoclinic
_symmetry_Int_Tables_number 14
_symmetry_space_group_name_Hall '-P 2ybc'
_symmetry_space_group_name_H-M 'P 1 21/c 1'
_atom_sites_solution_hydrogens geom
_atom_sites_solution_primary direct
_audit_creation_date 2015-06-02
_audit_creation_method
;
Olex2 1.2-beta
(compiled 2015.01.26 svn.r3150 for OlexSys, GUI svn.r4998)
;
_audit_update_record
;
2015-11-25 deposited with the CCDC.
2016-01-13 downloaded from the CCDC.
;
_cell_angle_alpha 90
_cell_angle_beta 92.0637(14)
_cell_angle_gamma 90
_cell_formula_units_Z 2
_cell_length_a 8.15438(13)
_cell_length_b 8.28026(15)
_cell_length_c 12.8297(2)
_cell_measurement_reflns_used 17879
_cell_measurement_temperature 120.0(1)
_cell_measurement_theta_max 32.4850
_cell_measurement_theta_min 3.7850
_cell_volume 865.70(2)
_computing_cell_refinement
;
CrysAlisPro, Agilent Technologies,
Version 1.171.37.35 (release 13-08-2014 CrysAlis171 .NET)
(compiled Aug 13 2014,18:06:01)
;
_computing_data_collection
;
CrysAlisPro, Agilent Technologies,
Version 1.171.37.35 (release 13-08-2014 CrysAlis171 .NET)
(compiled Aug 13 2014,18:06:01)
;
_computing_data_reduction
;
CrysAlisPro, Agilent Technologies,
Version 1.171.37.35 (release 13-08-2014 CrysAlis171 .NET)
(compiled Aug 13 2014,18:06:01)
;
_computing_molecular_graphics 'Olex2 (Dolomanov et al., 2009)'
_computing_publication_material 'Olex2 (Dolomanov et al., 2009)'
_computing_structure_refinement 'ShelXL (Sheldrick, 2008)'
_computing_structure_solution 'ShelXT (Sheldrick, 2015)'
_diffrn_ambient_temperature 120.0(1)
_diffrn_detector 'CCD plate'
_diffrn_detector_area_resol_mean 10.3347
_diffrn_detector_type Atlas
_diffrn_measured_fraction_theta_full 0.998
_diffrn_measured_fraction_theta_max 0.998
_diffrn_measurement_details
;
  1 omega  -97.00  -16.75   0.7500    3.0000
omega____ theta____ kappa____ phi______ frames
    -      -19.4946  154.0000 -175.6083 107

  2 omega  -36.25   56.00   0.7500    3.0000
omega____ theta____ kappa____ phi______ frames
    -      -19.4946   38.0000    0.0000 123

  3 omega  -82.00   -4.00   0.7500    3.0000
omega____ theta____ kappa____ phi______ frames
    -      -19.4946  133.0000  106.6109 104

  4 omega  -90.00    6.00   0.7500    3.0000
omega____ theta____ kappa____ phi______ frames
    -      -19.4946  -57.0000 -180.0000 128

  5 omega  -90.00    7.50   0.7500    3.0000
omega____ theta____ kappa____ phi______ frames
    -      -19.4946  -57.0000   60.0000 130

  6 omega  -45.00   50.25   0.7500    3.0000
omega____ theta____ kappa____ phi______ frames
    -      -19.4946   57.0000   90.0000 127

  7 omega  -93.00    6.00   0.7500    3.0000
omega____ theta____ kappa____ phi______ frames
    -      -19.4946  -77.0000  -30.0000 132

  8 omega   22.00   69.25   0.7500    3.0000
omega____ theta____ kappa____ phi______ frames
    -       20.2759 -112.0000   55.0000 63

  9 omega  -49.00   25.25   0.7500    3.0000
omega____ theta____ kappa____ phi______ frames
    -       20.2759  -38.0000 -180.0000 99

 10 omega  -95.00  -14.00   0.7500    3.0000
omega____ theta____ kappa____ phi______ frames
    -      -19.4946  153.0000  -88.4338 108

 11 omega  -93.00    9.00   0.7500    3.0000
omega____ theta____ kappa____ phi______ frames
    -      -19.4946  -57.0000  150.0000 136

 12 omega  -98.00   13.00   0.7500    3.0000
omega____ theta____ kappa____ phi______ frames
    -      -19.4946  -77.0000   30.0000 148

 13 omega -108.00  -33.00   0.7500    3.0000
omega____ theta____ kappa____ phi______ frames
    -      -19.4946  179.0000  120.0000 100

 14 omega  -93.00    9.00   0.7500    3.0000
omega____ theta____ kappa____ phi______ frames
    -      -19.4946  -57.0000 -120.0000 136

 15 omega   53.00  107.75   0.7500    3.0000
omega____ theta____ kappa____ phi______ frames
    -       20.2759 -179.0000   90.0000 73

 16 omega  -54.00   48.75   0.7500    3.0000
omega____ theta____ kappa____ phi______ frames
    -       20.2759  -57.0000   90.0000 137

 17 omega  -81.00   -2.25   0.7500    3.0000
omega____ theta____ kappa____ phi______ frames
    -      -19.4946  132.0000   48.8588 105

 18 omega  -97.00  -16.00   0.7500    3.0000
omega____ theta____ kappa____ phi______ frames
    -      -19.4946  155.0000  -32.4727 108

 19 omega  -69.00   12.75   0.7500    3.0000
omega____ theta____ kappa____ phi______ frames
    -      -19.4946  112.0000  148.0000 109

 20 omega  -74.00    7.00   0.7500    3.0000
omega____ theta____ kappa____ phi______ frames
    -      -19.4946  120.0000  -88.2718 108

 21 omega   56.00  110.00   0.7500    3.0000
omega____ theta____ kappa____ phi______ frames
    -       20.2759  179.0000    0.0000 72

 22 omega  -13.00   98.00   0.7500    3.0000
omega____ theta____ kappa____ phi______ frames
    -       20.2759   77.0000  -60.0000 148

 23 omega   -9.00   93.00   0.7500    3.0000
omega____ theta____ kappa____ phi______ frames
    -       20.2759   57.0000  150.0000 136

 24 omega  -69.00   -9.75   0.7500    3.0000
omega____ theta____ kappa____ phi______ frames
    -       20.2759    0.0000 -180.0000 79

 25 omega   -9.00   93.00   0.7500    3.0000
omega____ theta____ kappa____ phi______ frames
    -       20.2759   57.0000 -150.0000 136
;
_diffrn_measurement_device 'four-circle diffractometer'
_diffrn_measurement_device_type 'Xcalibur, Atlas, Gemini ultra'
_diffrn_measurement_method '\w scans'
_diffrn_orient_matrix_UB_11 0.0841147000
_diffrn_orient_matrix_UB_12 -0.0163350000
_diffrn_orient_matrix_UB_13 0.0114752000
_diffrn_orient_matrix_UB_21 0.0176661000
_diffrn_orient_matrix_UB_22 0.0131734000
_diffrn_orient_matrix_UB_23 -0.0530553000
_diffrn_orient_matrix_UB_31 0.0137434000
_diffrn_orient_matrix_UB_32 0.0830464000
_diffrn_orient_matrix_UB_33 0.0106908000
_diffrn_radiation_monochromator graphite
_diffrn_radiation_probe x-ray
_diffrn_radiation_type MoK\a
_diffrn_radiation_wavelength 0.71073
_diffrn_reflns_av_R_equivalents 0.0352
_diffrn_reflns_av_unetI/netI 0.0096
_diffrn_reflns_Laue_measured_fraction_full 0.998
_diffrn_reflns_Laue_measured_fraction_max 0.998
_diffrn_reflns_limit_h_max 10
_diffrn_reflns_limit_h_min -10
_diffrn_reflns_limit_k_max 10
_diffrn_reflns_limit_k_min -10
_diffrn_reflns_limit_l_max 16
_diffrn_reflns_limit_l_min -16
_diffrn_reflns_number 40636
_diffrn_reflns_point_group_measured_fraction_full 0.998
_diffrn_reflns_point_group_measured_fraction_max 0.998
_diffrn_reflns_theta_full 26.000
_diffrn_reflns_theta_max 26.872
_diffrn_reflns_theta_min 3.508
_diffrn_source 'Enhance (Mo) X-ray Source'
_exptl_absorpt_coefficient_mu 3.130
_exptl_absorpt_correction_T_max 0.699
_exptl_absorpt_correction_T_min 0.238
_exptl_absorpt_correction_type analytical
_exptl_absorpt_process_details
;
CrysAlisPro, Agilent Technologies,
Version 1.171.37.35 (release 13-08-2014 CrysAlis171 .NET)
(compiled Aug 13 2014,18:06:01)
Analytical numeric absorption correction using a multifaceted crystal
            model based on expressions derived by R.C. Clark & J.S. Reid.
(Clark, R. C. & Reid, J. S. (1995). Acta Cryst. A51, 887-897)
Empirical absorption correction using spherical harmonics,
 implemented in SCALE3 ABSPACK scaling algorithm.
;
_exptl_crystal_colour colourless
_exptl_crystal_colour_primary colourless
_exptl_crystal_density_diffrn 1.557
_exptl_crystal_description rhombohedral
_exptl_crystal_F_000 416
_exptl_crystal_recrystallization_method 'Re-crystallisation from solvent: methylene chloride/hexane solution'
_exptl_crystal_size_max 0.631
_exptl_crystal_size_mid 0.3543
_exptl_crystal_size_min 0.1162
_refine_diff_density_max 0.526
_refine_diff_density_min -0.288
_refine_diff_density_rms 0.054
_refine_ls_extinction_method none
_refine_ls_goodness_of_fit_ref 1.196
_refine_ls_hydrogen_treatment constr
_refine_ls_matrix_type full
_refine_ls_number_parameters 95
_refine_ls_number_reflns 1870
_refine_ls_number_restraints 0
_refine_ls_restrained_S_all 1.196
_refine_ls_R_factor_all 0.0197
_refine_ls_R_factor_gt 0.0188
_refine_ls_shift/su_max 0.001
_refine_ls_shift/su_mean 0.000
_refine_ls_structure_factor_coef Fsqd
_refine_ls_weighting_details 'w=1/[\s^2^(Fo^2^)+(0.0150P)^2^+0.7420P] where P=(Fo^2^+2Fc^2^)/3'
_refine_ls_weighting_scheme calc
_refine_ls_wR_factor_gt 0.0459
_refine_ls_wR_factor_ref 0.0462
_reflns_Friedel_coverage 0.000
_reflns_number_gt 1815
_reflns_number_total 1870
_reflns_threshold_expression 'I > 2\s(I)'
_cod_data_source_file c5py02005k2.cif
_cod_data_source_block RS-1
_cod_depositor_comments 'Adding full bibliography for 1542282--1542285.cif.'
_cod_original_cell_volume 865.70(3)
_cod_original_sg_symbol_H-M 'P 21/c'
_cod_database_code 1542282
_shelx_space_group_comment
;
The symmetry employed for this shelxl refinement is uniquely defined
by the following loop, which should always be used as a source of
symmetry information in preference to the above space-group names.
They are only intended as comments.
;
_shelx_shelxl_version_number 2014/7

loop_
_space_group_symop_operation_xyz
'x, y, z'
'-x, y+1/2, -z+1/2'
'-x, -y, -z'
'x, -y-1/2, z-1/2'

loop_
_atom_site_label
_atom_site_type_symbol
_atom_site_fract_x
_atom_site_fract_y
_atom_site_fract_z
_atom_site_U_iso_or_equiv
_atom_site_adp_type
_atom_site_occupancy
_atom_site_site_symmetry_order
_atom_site_calc_flag
_atom_site_refinement_flags_posn
Ga1 Ga 0.57506(2) 0.60931(2) 0.41617(2) 0.01516(7) Uani 1 1 d .
O1 O 0.63113(14) 0.42346(14) 0.50332(9) 0.0174(2) Uani 1 1 d .
O2 O 0.85942(16) 0.51316(16) 0.37609(11) 0.0271(3) Uani 1 1 d .
O3 O 0.96636(16) 0.26508(17) 0.36635(11) 0.0285(3) Uani 1 1 d .
C1 C 0.8154(2) 0.2107(2) 0.56289(15) 0.0262(4) Uani 1 1 d .
H1A H 0.8825 0.2873 0.6041 0.039 Uiso 1 1 calc GR
H1B H 0.8853 0.1239 0.5375 0.039 Uiso 1 1 calc GR
H1C H 0.7310 0.1646 0.6065 0.039 Uiso 1 1 calc GR
C2 C 0.7341(2) 0.2975(2) 0.47098(14) 0.0207(3) Uani 1 1 d .
H2 H 0.6666 0.2181 0.4294 0.025 Uiso 1 1 calc R
C3 C 0.8602(2) 0.3729(2) 0.40021(13) 0.0200(3) Uani 1 1 d .
C4 C 1.0923(2) 0.3298(3) 0.30006(16) 0.0309(4) Uani 1 1 d .
H4A H 1.0407 0.3973 0.2454 0.046 Uiso 1 1 calc GR
H4B H 1.1512 0.2406 0.2680 0.046 Uiso 1 1 calc GR
H4C H 1.1698 0.3952 0.3423 0.046 Uiso 1 1 calc GR
C5 C 0.5050(2) 0.5443(2) 0.27448(13) 0.0248(4) Uani 1 1 d .
H5A H 0.5871 0.5792 0.2253 0.037 Uiso 1 1 calc GR
H5B H 0.3992 0.5948 0.2559 0.037 Uiso 1 1 calc GR
H5C H 0.4936 0.4266 0.2715 0.037 Uiso 1 1 calc GR
C6 C 0.6647(2) 0.8152(2) 0.46718(14) 0.0219(3) Uani 1 1 d .
H6A H 0.6543 0.8215 0.5429 0.033 Uiso 1 1 calc GR
H6B H 0.6039 0.9045 0.4338 0.033 Uiso 1 1 calc GR
H6C H 0.7807 0.8227 0.4504 0.033 Uiso 1 1 calc GR

loop_
_atom_site_aniso_label
_atom_site_aniso_U_11
_atom_site_aniso_U_22
_atom_site_aniso_U_33
_atom_site_aniso_U_23
_atom_site_aniso_U_13
_atom_site_aniso_U_12
Ga1 0.01568(10) 0.01663(10) 0.01328(10) 0.00117(7) 0.00183(6) 0.00013(7)
O1 0.0157(6) 0.0187(6) 0.0181(6) 0.0027(4) 0.0054(4) 0.0043(5)
O2 0.0242(7) 0.0241(7) 0.0338(7) 0.0024(6) 0.0131(5) 0.0020(5)
O3 0.0225(7) 0.0308(7) 0.0331(7) -0.0016(6) 0.0109(5) 0.0079(5)
C1 0.0238(9) 0.0230(9) 0.0317(10) 0.0039(8) 0.0009(7) 0.0041(7)
C2 0.0178(8) 0.0209(8) 0.0234(8) -0.0004(7) 0.0029(7) 0.0036(7)
C3 0.0148(8) 0.0263(9) 0.0187(8) -0.0034(7) 0.0000(6) 0.0035(7)
C4 0.0207(9) 0.0422(11) 0.0305(10) -0.0052(9) 0.0103(8) 0.0044(8)
C5 0.0304(10) 0.0280(9) 0.0162(8) -0.0012(7) 0.0020(7) -0.0039(8)
C6 0.0225(9) 0.0200(8) 0.0230(8) -0.0012(7) -0.0002(7) -0.0008(7)

loop_
_atom_type_symbol
_atom_type_description
_atom_type_scat_dispersion_real
_atom_type_scat_dispersion_imag
_atom_type_scat_source
C C 0.0033 0.0016 'International Tables Vol C Tables 4.2.6.8 and 6.1.1.4'
H H 0.0000 0.0000 'International Tables Vol C Tables 4.2.6.8 and 6.1.1.4'
Ga Ga 0.2307 1.6083 'International Tables Vol C Tables 4.2.6.8 and 6.1.1.4'
O O 0.0106 0.0060 'International Tables Vol C Tables 4.2.6.8 and 6.1.1.4'

loop_
_exptl_crystal_face_index_h
_exptl_crystal_face_index_k
_exptl_crystal_face_index_l
_exptl_crystal_face_perp_dist
-1 0 0 0.0651
0 1 1 0.1861
0 -1 -1 0.1681
1 0 0 0.051
0 -1 1 0.2071
0 0 -1 0.3534
0 0 1 0.3399
0 1 -1 0.2391

loop_
_geom_angle_atom_site_label_1
_geom_angle_atom_site_label_2
_geom_angle_atom_site_label_3
_geom_angle
_geom_angle_site_symmetry_1
_geom_angle_site_symmetry_3
O1 Ga1 O1 77.47(5) . 3_666
O1 Ga1 O2 70.67(4) . .
O1 Ga1 O2 148.09(4) 3_666 .
O1 Ga1 C5 111.72(7) . .
O1 Ga1 C6 114.78(6) . .
C5 Ga1 O1 102.51(7) . 3_666
C5 Ga1 O2 87.93(7) . .
C6 Ga1 O1 104.66(6) . 3_666
C6 Ga1 O2 90.47(6) . .
C6 Ga1 C5 129.90(8) . .
Ga1 O1 Ga1 102.53(5) . 3_666
C2 O1 Ga1 123.05(10) . .
C2 O1 Ga1 124.45(10) . 3_666
C3 O2 Ga1 104.41(11) . .
C3 O3 C4 115.14(15) . .
H1A C1 H1B 109.5 . .
H1A C1 H1C 109.5 . .
H1B C1 H1C 109.5 . .
C2 C1 H1A 109.5 . .
C2 C1 H1B 109.5 . .
C2 C1 H1C 109.5 . .
O1 C2 C1 111.77(14) . .
O1 C2 H2 108.7 . .
O1 C2 C3 107.05(14) . .
C1 C2 H2 108.7 . .
C1 C2 C3 111.82(15) . .
C3 C2 H2 108.7 . .
O2 C3 O3 124.27(17) . .
O2 C3 C2 123.35(15) . .
O3 C3 C2 112.35(15) . .
O3 C4 H4A 109.5 . .
O3 C4 H4B 109.5 . .
O3 C4 H4C 109.5 . .
H4A C4 H4B 109.5 . .
H4A C4 H4C 109.5 . .
H4B C4 H4C 109.5 . .
Ga1 C5 H5A 109.5 . .
Ga1 C5 H5B 109.5 . .
Ga1 C5 H5C 109.5 . .
H5A C5 H5B 109.5 . .
H5A C5 H5C 109.5 . .
H5B C5 H5C 109.5 . .
Ga1 C6 H6A 109.5 . .
Ga1 C6 H6B 109.5 . .
Ga1 C6 H6C 109.5 . .
H6A C6 H6B 109.5 . .
H6A C6 H6C 109.5 . .
H6B C6 H6C 109.5 . .

loop_
_geom_bond_atom_site_label_1
_geom_bond_atom_site_label_2
_geom_bond_distance
_geom_bond_site_symmetry_2
Ga1 O1 1.9469(11) .
Ga1 O1 2.0231(11) 3_666
Ga1 O2 2.5220(13) .
Ga1 C5 1.9611(17) .
Ga1 C6 1.9584(18) .
O1 Ga1 2.0231(11) 3_666
O1 C2 1.411(2) .
O2 C3 1.202(2) .
O3 C3 1.327(2) .
O3 C4 1.459(2) .
C1 H1A 0.9800 .
C1 H1B 0.9800 .
C1 H1C 0.9800 .
C1 C2 1.513(2) .
C2 H2 1.0000 .
C2 C3 1.529(2) .
C4 H4A 0.9800 .
C4 H4B 0.9800 .
C4 H4C 0.9800 .
C5 H5A 0.9800 .
C5 H5B 0.9800 .
C5 H5C 0.9800 .
C6 H6A 0.9800 .
C6 H6B 0.9800 .
C6 H6C 0.9800 .

loop_
_geom_torsion_atom_site_label_1
_geom_torsion_atom_site_label_2
_geom_torsion_atom_site_label_3
_geom_torsion_atom_site_label_4
_geom_torsion
_geom_torsion_site_symmetry_1
Ga1 O1 C2 C1 155.44(12) .
Ga1 O1 C2 C1 -65.08(18) 3_666
Ga1 O1 C2 C3 32.68(18) .
Ga1 O1 C2 C3 172.16(10) 3_666
Ga1 O2 C3 O3 160.40(15) .
Ga1 O2 C3 C2 -17.4(2) .
O1 C2 C3 O2 -3.1(2) .
O1 C2 C3 O3 178.86(14) .
C1 C2 C3 O2 -125.79(19) .
C1 C2 C3 O3 56.1(2) .
C4 O3 C3 O2 3.2(3) .
C4 O3 C3 C2 -178.77(15) .
